data_4501549
loop_
_publ_author_name
'Li, Dong-Sheng'
'Wu, Ya-Pan'
'Zhang, Peng'
'Du, Miao'
'Zhao, Jun'
'Li, Cheng-Peng'
'Wang, Yao-Yu'

_publ_section_title
;
 An Unprecedented Eight-Connected Self-Penetrating Coordination Framework
 Based on Cage-Shaped [Pb6(\m4-O)2(O2C)8] Clusters
;
_journal_issue 5
_journal_name_full 'Crystal Growth &amp; Design'
_journal_page_first 2037
_journal_paper_doi 10.1021/cg100090h
_journal_volume 10
_journal_year 2010
_chemical_formula_sum 'C68 H32 F24 N0 O18 Pb6'
_chemical_formula_weight 2836.08
_chemical_name_systematic
; 
 ? 
;
_space_group_IT_number 15
_symmetry_cell_setting monoclinic
_symmetry_space_group_name_Hall '-C 2yc'
_symmetry_space_group_name_H-M 'C 1 2/c 1'
_atom_sites_solution_hydrogens geom
_atom_sites_solution_primary direct
_atom_sites_solution_secondary difmap
_audit_creation_method SHELXL-97
_cell_angle_alpha 90.00
_cell_angle_beta 117.0640(10)
_cell_angle_gamma 90.00
_cell_formula_units_Z 4
_cell_length_a 34.081(2)
_cell_length_b 10.7510(8)
_cell_length_c 23.6158(18)
_cell_measurement_temperature 293(2)
_cell_volume 7705.4(9)
_computing_structure_refinement 'SHELXL-97 (Sheldrick, 1997)'
_computing_structure_solution 'SHELXS-97 (Sheldrick, 1990)'
_diffrn_ambient_temperature 293(2)
_diffrn_measured_fraction_theta_full 1.000
_diffrn_measured_fraction_theta_max 1.000
_diffrn_radiation_monochromator graphite
_diffrn_radiation_source 'fine-focus sealed tube'
_diffrn_radiation_type MoK\a
_diffrn_radiation_wavelength 0.71073
_diffrn_reflns_av_R_equivalents 0.1362
_diffrn_reflns_av_sigmaI/netI 0.0983
_diffrn_reflns_limit_h_max 40
_diffrn_reflns_limit_h_min -26
_diffrn_reflns_limit_k_max 12
_diffrn_reflns_limit_k_min -12
_diffrn_reflns_limit_l_max 20
_diffrn_reflns_limit_l_min -28
_diffrn_reflns_number 19847
_diffrn_reflns_theta_full 25.00
_diffrn_reflns_theta_max 25.00
_diffrn_reflns_theta_min 1.34
_exptl_absorpt_coefficient_mu 13.187
_exptl_absorpt_correction_T_max 0.234
_exptl_absorpt_correction_T_min 0.06
_exptl_absorpt_correction_type multi-scan
_exptl_crystal_density_diffrn 2.445
_exptl_crystal_density_method 'not measured'
_exptl_crystal_description Prism
_exptl_crystal_F_000 5168
_exptl_crystal_size_max 0.23
_exptl_crystal_size_mid 0.20
_exptl_crystal_size_min 0.11
_refine_diff_density_max 4.568
_refine_diff_density_min -3.980
_refine_diff_density_rms 0.410
_refine_ls_extinction_method none
_refine_ls_goodness_of_fit_ref 1.092
_refine_ls_hydrogen_treatment constr
_refine_ls_matrix_type full
_refine_ls_number_parameters 523
_refine_ls_number_reflns 6779
_refine_ls_number_restraints 0
_refine_ls_restrained_S_all 1.092
_refine_ls_R_factor_all 0.0768
_refine_ls_R_factor_gt 0.0595
_refine_ls_shift/su_max 0.003
_refine_ls_shift/su_mean 0.000
_refine_ls_structure_factor_coef Fsqd
_refine_ls_weighting_details 'calc w=1/[\s^2^(Fo^2^)+(0.0611P)^2^+1.0000P] where P=(Fo^2^+2Fc^2^)/3'
_refine_ls_weighting_scheme calc
_refine_ls_wR_factor_gt 0.1419
_refine_ls_wR_factor_ref 0.1476
_reflns_number_gt 4999
_reflns_number_total 6779
_reflns_threshold_expression >2sigma(I)
_cod_data_source_file cg100090h_si_001.cif
_cod_data_source_block w
_cod_depositor_comments
;
The following automatic conversions were performed:

'_symmetry_cell_setting' value 'Monoclinic' changed to 'monoclinic'
according to /home/saulius/struct/CIF-dictionaries/cif_core.dic
dictionary named 'cif_core.dic' version 2.4.2 from
2011-04-26.

'_exptl_absorpt_correction_type' value 'Multi-scan'
changed to 'multi-scan' according to
/home/saulius/struct/CIF-dictionaries/cif_core.dic dictionary named
'cif_core.dic' version 2.4.2 from 2011-04-26.

Automatic conversion script
Id: cif_fix_values 1715 2011-07-08 13:25:40Z adriana 
;
_cod_original_cell_volume 7705.3(10)
_cod_original_sg_symbol_H-M C2/c
_cod_database_code 4501549

loop_
_symmetry_equiv_pos_as_xyz
'x, y, z'
'-x, y, -z+1/2'
'x+1/2, y+1/2, z'
'-x+1/2, y+1/2, -z+1/2'
'-x, -y, -z'
'x, -y, z-1/2'
'-x+1/2, -y+1/2, -z'
'x+1/2, -y+1/2, z-1/2'

loop_
_atom_site_label
_atom_site_type_symbol
_atom_site_fract_x
_atom_site_fract_y
_atom_site_fract_z
_atom_site_U_iso_or_equiv
_atom_site_adp_type
_atom_site_occupancy
_atom_site_symmetry_multiplicity
_atom_site_calc_flag
_atom_site_refinement_flags
Pb1 Pb 0.912900(17) 1.15074(5) 0.49718(2) 0.03199(17) Uani 1 1 d .
Pb2 Pb 1.005322(17) 1.30142(5) 0.48416(3) 0.03520(18) Uani 1 1 d .
Pb3 Pb 0.975359(16) 0.99357(5) 0.41244(2) 0.03000(17) Uani 1 1 d .
C1 C 0.8976(5) 0.8586(14) 0.4033(6) 0.034(3) Uani 1 1 d .
C2 C 0.8554(5) 0.7857(15) 0.3865(7) 0.041(4) Uani 1 1 d .
C3 C 0.8182(5) 0.8454(14) 0.3778(6) 0.037(3) Uani 1 1 d .
H3 H 0.8183 0.9312 0.3828 0.044 Uiso 1 1 calc R
C4 C 0.7793(5) 0.7771(15) 0.3614(7) 0.042(4) Uani 1 1 d .
H4 H 0.7534 0.8183 0.3544 0.050 Uiso 1 1 calc R
C5 C 0.7792(5) 0.6488(14) 0.3555(7) 0.037(3) Uani 1 1 d .
C6 C 0.8186(5) 0.5900(17) 0.3660(8) 0.053(4) Uani 1 1 d .
H6 H 0.8198 0.5040 0.3629 0.063 Uiso 1 1 calc R
C7 C 0.8558(5) 0.6621(16) 0.3813(9) 0.056(5) Uani 1 1 d .
H7 H 0.8820 0.6230 0.3881 0.067 Uiso 1 1 calc R
C8 C 0.7375(4) 0.5766(14) 0.3416(7) 0.038(4) Uani 1 1 d .
C9 C 0.7362(5) 0.5709(17) 0.4074(8) 0.048(4) Uani 1 1 d .
C10 C 0.7366(6) 0.4447(18) 0.3176(11) 0.066(5) Uani 1 1 d .
C11 C 0.9212(5) 1.2792(13) 0.3682(6) 0.035(3) Uani 1 1 d .
C12 C 0.8795(5) 1.2331(14) 0.3115(6) 0.036(3) Uani 1 1 d .
C13 C 0.8397(5) 1.2346(14) 0.3116(7) 0.038(4) Uani 1 1 d .
H13 H 0.8377 1.2688 0.3463 0.046 Uiso 1 1 calc R
C14 C 0.8028(5) 1.1881(15) 0.2627(7) 0.041(4) Uani 1 1 d .
H14 H 0.7762 1.1892 0.2647 0.049 Uiso 1 1 calc R
C15 C 0.8048(5) 1.1383(13) 0.2091(7) 0.037(4) Uani 1 1 d .
C16 C 0.8448(4) 1.1352(15) 0.2092(7) 0.043(4) Uani 1 1 d .
H16 H 0.8471 1.1003 0.1748 0.052 Uiso 1 1 calc R
C17 C 0.8820(5) 1.1826(14) 0.2593(7) 0.040(4) Uani 1 1 d .
H17 H 0.9089 1.1808 0.2580 0.048 Uiso 1 1 calc R
C18 C 0.9846(5) 1.2782(16) 0.6095(7) 0.042(4) Uani 1 1 d .
C19 C 1.0224(5) 1.3193(15) 0.6719(7) 0.043(4) Uani 1 1 d .
C20 C 1.0404(5) 1.4343(15) 0.6803(7) 0.041(4) Uani 1 1 d .
H20 H 1.0288 1.4913 0.6471 0.049 Uiso 1 1 calc R
C21 C 1.0759(5) 1.4693(15) 0.7375(7) 0.043(4) Uani 1 1 d .
H21 H 1.0874 1.5492 0.7421 0.051 Uiso 1 1 calc R
C22 C 1.0939(4) 1.3877(14) 0.7865(6) 0.033(3) Uani 1 1 d .
C23 C 1.0758(5) 1.2691(15) 0.7784(7) 0.042(4) Uani 1 1 d .
H23 H 1.0875 1.2121 0.8116 0.051 Uiso 1 1 calc R
C24 C 1.0409(5) 1.2354(14) 0.7221(7) 0.042(4) Uani 1 1 d .
H24 H 1.0294 1.1555 0.7173 0.051 Uiso 1 1 calc R
C25 C 1.1322(4) 1.4334(13) 0.8485(6) 0.033(3) Uani 1 1 d .
C26 C 1.1721(5) 1.4560(15) 0.8346(8) 0.045(4) Uani 1 1 d .
C27 C 1.1468(6) 1.3366(15) 0.9039(8) 0.053(5) Uani 1 1 d .
C28 C 0.9212(5) 0.8700(13) 0.5565(7) 0.033(3) Uani 1 1 d .
C29 C 0.9073(4) 0.7588(14) 0.5810(6) 0.031(3) Uani 1 1 d .
C30 C 0.9371(5) 0.6682(15) 0.6170(7) 0.041(4) Uani 1 1 d .
H30 H 0.9667 0.6776 0.6273 0.050 Uiso 1 1 calc R
C31 C 0.9239(5) 0.5647(15) 0.6380(7) 0.040(4) Uani 1 1 d .
H31 H 0.9443 0.5030 0.6601 0.048 Uiso 1 1 calc R
C32 C 0.8813(4) 0.5519(14) 0.6268(6) 0.030(3) Uani 1 1 d .
C33 C 0.8514(5) 0.6409(14) 0.5904(7) 0.040(4) Uani 1 1 d .
H33 H 0.8219 0.6306 0.5805 0.048 Uiso 1 1 calc R
C34 C 0.8635(5) 0.7435(16) 0.5682(7) 0.046(4) Uani 1 1 d .
H34 H 0.8425 0.8030 0.5447 0.055 Uiso 1 1 calc R
F1 F 0.7739(3) 0.5381(12) 0.4544(5) 0.081(3) Uani 1 1 d .
F2 F 0.7264(3) 0.6792(11) 0.4235(5) 0.065(3) Uani 1 1 d .
F3 F 0.7057(4) 0.4893(11) 0.4074(5) 0.081(4) Uani 1 1 d .
F4 F 0.6975(3) 0.3887(10) 0.2989(7) 0.089(4) Uani 1 1 d .
F5 F 0.7473(4) 0.4439(11) 0.2698(6) 0.077(3) Uani 1 1 d .
F6 F 0.7664(4) 0.3679(10) 0.3632(6) 0.086(4) Uani 1 1 d .
F7 F 1.1769(3) 1.3606(9) 0.8019(5) 0.066(3) Uani 1 1 d .
F8 F 1.1672(3) 1.5580(9) 0.8008(5) 0.061(3) Uani 1 1 d .
F9 F 1.2104(3) 1.4662(10) 0.8876(5) 0.064(3) Uani 1 1 d .
F10 F 1.1777(3) 1.3797(9) 0.9579(4) 0.061(3) Uani 1 1 d .
F11 F 1.1125(3) 1.3062(10) 0.9134(4) 0.060(3) Uani 1 1 d .
F12 F 1.1623(3) 1.2319(9) 0.8906(5) 0.066(3) Uani 1 1 d .
O1 O 0.8963(3) 0.9769(9) 0.4062(5) 0.042(2) Uani 1 1 d .
O2 O 0.9322(3) 0.8012(10) 0.4124(4) 0.040(3) Uani 1 1 d .
O3 O 0.9177(3) 1.3279(10) 0.4137(5) 0.047(3) Uani 1 1 d .
O4 O 0.9579(3) 1.2541(11) 0.3691(5) 0.045(3) Uani 1 1 d .
O5 O 0.9723(3) 1.3482(10) 0.5618(5) 0.045(3) Uani 1 1 d .
O6 O 0.9671(3) 1.1735(10) 0.6074(5) 0.045(3) Uani 1 1 d .
O7 O 0.8990(4) 0.9662(10) 0.5448(5) 0.051(3) Uani 1 1 d .
O8 O 0.9562(3) 0.8612(10) 0.5497(5) 0.041(3) Uani 1 1 d .
O9 O 0.9775(3) 1.1169(8) 0.4946(4) 0.028(2) Uani 1 1 d .

loop_
_atom_site_aniso_label
_atom_site_aniso_U_11
_atom_site_aniso_U_22
_atom_site_aniso_U_33
_atom_site_aniso_U_23
_atom_site_aniso_U_13
_atom_site_aniso_U_12
Pb1 0.0324(3) 0.0363(3) 0.0319(3) 0.0007(2) 0.0186(2) 0.0012(2)
Pb2 0.0392(3) 0.0329(3) 0.0341(3) 0.0020(2) 0.0172(2) -0.0061(2)
Pb3 0.0321(3) 0.0360(3) 0.0246(3) -0.0004(2) 0.0152(2) -0.0006(2)
C1 0.035(8) 0.044(9) 0.014(6) -0.002(6) 0.004(6) -0.008(7)
C2 0.047(9) 0.040(9) 0.031(8) 0.000(7) 0.015(7) 0.000(8)
C3 0.038(8) 0.030(8) 0.034(8) -0.001(6) 0.010(6) -0.001(7)
C4 0.041(9) 0.041(9) 0.043(9) 0.000(7) 0.017(7) 0.007(7)
C5 0.042(9) 0.039(9) 0.035(8) -0.003(7) 0.021(7) -0.009(7)
C6 0.041(9) 0.042(10) 0.083(13) 0.000(9) 0.036(9) 0.006(8)
C7 0.038(9) 0.052(11) 0.071(12) -0.010(9) 0.020(8) -0.005(8)
C8 0.027(8) 0.034(8) 0.047(9) 0.000(7) 0.011(6) -0.003(6)
C9 0.033(9) 0.058(11) 0.045(9) 0.020(9) 0.012(7) 0.000(8)
C10 0.046(11) 0.040(10) 0.096(16) -0.001(11) 0.019(11) -0.006(9)
C11 0.045(9) 0.029(8) 0.025(7) 0.012(6) 0.010(6) 0.006(7)
C12 0.038(8) 0.043(9) 0.027(7) 0.012(7) 0.016(6) 0.018(7)
C13 0.041(9) 0.038(9) 0.035(8) 0.004(7) 0.018(7) 0.016(7)
C14 0.027(8) 0.054(10) 0.046(9) -0.001(8) 0.020(7) 0.010(7)
C15 0.037(8) 0.034(8) 0.034(8) 0.004(7) 0.010(6) 0.010(7)
C16 0.029(8) 0.059(11) 0.042(9) -0.010(8) 0.017(7) 0.005(8)
C17 0.038(9) 0.049(10) 0.039(8) -0.003(7) 0.022(7) 0.006(7)
C18 0.050(10) 0.045(10) 0.043(9) -0.020(8) 0.032(8) 0.008(8)
C19 0.064(10) 0.049(10) 0.031(8) -0.013(7) 0.034(8) 0.000(8)
C20 0.053(10) 0.036(9) 0.038(8) 0.001(7) 0.024(7) 0.004(8)
C21 0.057(10) 0.037(9) 0.040(9) 0.006(7) 0.028(8) 0.001(8)
C22 0.028(7) 0.040(8) 0.035(8) -0.003(7) 0.019(6) 0.008(7)
C23 0.055(10) 0.042(9) 0.029(8) 0.005(7) 0.019(7) -0.003(8)
C24 0.065(10) 0.031(8) 0.032(8) 0.003(7) 0.023(7) -0.009(8)
C25 0.036(8) 0.031(8) 0.037(8) 0.000(6) 0.021(6) 0.010(6)
C26 0.046(10) 0.040(9) 0.060(10) -0.015(9) 0.032(8) 0.006(8)
C27 0.081(13) 0.034(9) 0.037(9) -0.003(7) 0.021(9) 0.005(9)
C28 0.039(8) 0.030(8) 0.034(8) 0.007(6) 0.020(7) 0.001(7)
C29 0.029(7) 0.041(8) 0.030(7) 0.002(6) 0.020(6) -0.009(7)
C30 0.035(8) 0.050(10) 0.045(9) 0.018(8) 0.023(7) -0.002(7)
C31 0.036(8) 0.044(9) 0.045(9) 0.012(7) 0.022(7) 0.007(7)
C32 0.032(8) 0.035(8) 0.032(7) 0.007(6) 0.022(6) 0.003(6)
C33 0.037(8) 0.050(10) 0.044(9) 0.008(8) 0.028(7) -0.004(8)
C34 0.059(10) 0.046(9) 0.055(10) 0.023(8) 0.046(9) 0.013(8)
F1 0.053(6) 0.121(10) 0.054(6) 0.033(7) 0.012(5) 0.020(7)
F2 0.065(7) 0.089(8) 0.047(6) -0.003(6) 0.032(5) 0.004(6)
F3 0.081(7) 0.087(9) 0.072(7) 0.028(6) 0.032(6) -0.034(6)
F4 0.055(7) 0.050(6) 0.143(11) -0.010(7) 0.026(7) -0.020(6)
F5 0.082(8) 0.064(7) 0.087(8) -0.036(7) 0.041(7) -0.007(6)
F6 0.078(8) 0.043(6) 0.123(10) 0.011(7) 0.034(7) 0.002(6)
F7 0.086(7) 0.057(7) 0.083(7) -0.025(6) 0.064(6) 0.003(6)
F8 0.070(6) 0.053(6) 0.085(7) 0.005(6) 0.059(6) -0.004(5)
F9 0.036(5) 0.075(7) 0.080(7) -0.017(6) 0.025(5) 0.002(5)
F10 0.058(6) 0.067(7) 0.037(5) -0.002(5) 0.003(4) -0.009(5)
F11 0.074(7) 0.073(7) 0.046(6) 0.004(5) 0.039(5) -0.014(6)
F12 0.087(7) 0.046(6) 0.060(6) 0.003(5) 0.031(6) 0.011(5)
O1 0.046(6) 0.038(6) 0.040(6) -0.009(5) 0.018(5) -0.014(5)
O2 0.017(5) 0.062(7) 0.034(5) 0.000(5) 0.004(4) -0.002(5)
O3 0.050(6) 0.047(7) 0.038(6) 0.005(5) 0.015(5) 0.002(5)
O4 0.020(5) 0.071(8) 0.043(6) 0.008(6) 0.012(4) 0.001(5)
O5 0.053(6) 0.048(7) 0.034(6) -0.003(5) 0.019(5) 0.010(5)
O6 0.056(7) 0.043(7) 0.035(6) -0.011(5) 0.020(5) -0.002(5)
O7 0.057(7) 0.040(6) 0.065(7) 0.008(6) 0.036(6) 0.002(6)
O8 0.033(5) 0.057(7) 0.040(6) 0.007(5) 0.022(5) -0.005(5)
O9 0.037(5) 0.032(5) 0.024(5) -0.009(4) 0.023(4) -0.009(4)

loop_
_atom_type_symbol
_atom_type_description
_atom_type_scat_dispersion_real
_atom_type_scat_dispersion_imag
_atom_type_scat_source
C C 0.0033 0.0016 'International Tables Vol C Tables 4.2.6.8 and 6.1.1.4'
H H 0.0000 0.0000 'International Tables Vol C Tables 4.2.6.8 and 6.1.1.4'
N N 0.0061 0.0033 'International Tables Vol C Tables 4.2.6.8 and 6.1.1.4'
O O 0.0106 0.0060 'International Tables Vol C Tables 4.2.6.8 and 6.1.1.4'
F F 0.0171 0.0103 'International Tables Vol C Tables 4.2.6.8 and 6.1.1.4'
Pb Pb -3.3944 10.1111 'International Tables Vol C Tables 4.2.6.8 and 6.1.1.4'

loop_
_geom_angle_atom_site_label_1
_geom_angle_atom_site_label_2
_geom_angle_atom_site_label_3
_geom_angle
_geom_angle_site_symmetry_1
_geom_angle_site_symmetry_3
O9 Pb1 O6 76.6(3) . .
O9 Pb1 O7 106.1(3) . .
O6 Pb1 O7 78.4(4) . .
O9 Pb1 O1 73.8(3) . .
O6 Pb1 O1 134.7(3) . .
O7 Pb1 O1 77.8(3) . .
O9 Pb1 Pb2 35.6(2) . .
O6 Pb1 Pb2 77.4(3) . .
O7 Pb1 Pb2 138.8(3) . .
O1 Pb1 Pb2 96.6(2) . .
O9 Pb2 O4 81.0(3) . .
O9 Pb2 O8 74.3(3) . 5_776
O4 Pb2 O8 71.7(3) . 5_776
O9 Pb2 O5 75.9(3) . .
O4 Pb2 O5 122.2(3) . .
O8 Pb2 O5 144.3(3) 5_776 .
O9 Pb2 O2 74.6(3) . 5_776
O4 Pb2 O2 140.3(4) . 5_776
O8 Pb2 O2 71.8(3) 5_776 5_776
O5 Pb2 O2 81.7(3) . 5_776
O9 Pb2 O3 76.0(3) . .
O4 Pb2 O3 50.5(3) . .
O8 Pb2 O3 117.9(3) 5_776 .
O5 Pb2 O3 72.6(3) . .
O2 Pb2 O3 144.7(3) 5_776 .
O9 Pb2 Pb3 37.9(2) . .
O4 Pb2 Pb3 53.5(3) . .
O8 Pb2 Pb3 45.6(2) 5_776 .
O5 Pb2 Pb3 112.6(2) . .
O2 Pb2 Pb3 89.3(2) 5_776 .
O3 Pb2 Pb3 79.1(2) . .
O9 Pb2 Pb1 35.6(2) . .
O4 Pb2 Pb1 81.2(2) . .
O8 Pb2 Pb1 108.0(2) 5_776 .
O5 Pb2 Pb1 50.5(2) . .
O2 Pb2 Pb1 95.7(2) 5_776 .
O3 Pb2 Pb1 49.2(2) . .
Pb3 Pb2 Pb1 64.492(15) . .
O9 Pb3 O9 76.2(3) . 5_776
O9 Pb3 O2 105.3(3) . .
O9 Pb3 O2 74.9(3) 5_776 .
O9 Pb3 O8 71.8(3) . 5_776
O9 Pb3 O8 81.9(3) 5_776 5_776
O2 Pb3 O8 156.6(3) . 5_776
O9 Pb3 O1 74.3(3) . .
O9 Pb3 O1 105.2(3) 5_776 .
O2 Pb3 O1 50.7(3) . .
O8 Pb3 O1 142.4(3) 5_776 .
O9 Pb3 Pb2 36.7(2) . .
O9 Pb3 Pb2 95.5(2) 5_776 .
O2 Pb3 Pb2 141.2(2) . .
O8 Pb3 Pb2 43.8(2) 5_776 .
O1 Pb3 Pb2 98.7(2) . .
O9 Pb3 Pb3 38.5(2) . 5_776
O9 Pb3 Pb3 37.7(2) 5_776 5_776
O2 Pb3 Pb3 90.0(2) . 5_776
O8 Pb3 Pb3 73.3(2) 5_776 5_776
O1 Pb3 Pb3 89.8(2) . 5_776
Pb2 Pb3 Pb3 63.702(17) . 5_776
O2 C1 O1 122.1(13) . .
O2 C1 C2 119.5(13) . .
O1 C1 C2 118.4(13) . .
C7 C2 C3 120.6(16) . .
C7 C2 C1 119.1(15) . .
C3 C2 C1 120.3(14) . .
C2 C3 C4 119.7(14) . .
C2 C3 H3 120.1 . .
C4 C3 H3 120.1 . .
C5 C4 C3 120.3(14) . .
C5 C4 H4 119.9 . .
C3 C4 H4 119.9 . .
C4 C5 C6 118.4(14) . .
C4 C5 C8 119.2(14) . .
C6 C5 C8 122.4(14) . .
C7 C6 C5 119.0(16) . .
C7 C6 H6 120.5 . .
C5 C6 H6 120.5 . .
C2 C7 C6 122.1(17) . .
C2 C7 H7 119.0 . .
C6 C7 H7 119.0 . .
C5 C8 C10 114.5(13) . .
C5 C8 C15 113.6(12) . 4_645
C10 C8 C15 104.9(12) . 4_645
C5 C8 C9 104.6(11) . .
C10 C8 C9 109.1(15) . .
C15 C8 C9 110.2(12) 4_645 .
F2 C9 F1 106.0(15) . .
F2 C9 F3 106.0(14) . .
F1 C9 F3 106.3(13) . .
F2 C9 C8 112.1(13) . .
F1 C9 C8 112.9(13) . .
F3 C9 C8 113.0(13) . .
F5 C10 F4 109.4(17) . .
F5 C10 F6 105.7(16) . .
F4 C10 F6 105.0(15) . .
F5 C10 C8 110.7(16) . .
F4 C10 C8 112.9(15) . .
F6 C10 C8 112.7(16) . .
O3 C11 O4 123.6(13) . .
O3 C11 C12 118.4(13) . .
O4 C11 C12 117.6(13) . .
C13 C12 C17 118.2(14) . .
C13 C12 C11 121.8(13) . .
C17 C12 C11 119.9(13) . .
C12 C13 C14 122.3(14) . .
C12 C13 H13 118.9 . .
C14 C13 H13 118.9 . .
C13 C14 C15 120.1(13) . .
C13 C14 H14 120.0 . .
C15 C14 H14 120.0 . .
C16 C15 C14 117.7(13) . .
C16 C15 C8 124.9(14) . 4_655
C14 C15 C8 116.9(13) . 4_655
C15 C16 C17 121.4(14) . .
C15 C16 H16 119.3 . .
C17 C16 H16 119.3 . .
C12 C17 C16 120.3(14) . .
C12 C17 H17 119.9 . .
C16 C17 H17 119.9 . .
O5 C18 O6 122.6(14) . .
O5 C18 C19 119.1(15) . .
O6 C18 C19 118.4(15) . .
C20 C19 C24 117.9(14) . .
C20 C19 C18 122.4(15) . .
C24 C19 C18 119.6(15) . .
C19 C20 C21 121.6(15) . .
C19 C20 H20 119.2 . .
C21 C20 H20 119.2 . .
C22 C21 C20 120.5(15) . .
C22 C21 H21 119.7 . .
C20 C21 H21 119.7 . .
C21 C22 C23 118.5(13) . .
C21 C22 C25 117.7(13) . .
C23 C22 C25 123.8(13) . .
C24 C23 C22 120.7(14) . .
C24 C23 H23 119.7 . .
C22 C23 H23 119.7 . .
C23 C24 C19 120.8(14) . .
C23 C24 H24 119.6 . .
C19 C24 H24 119.6 . .
C22 C25 C26 107.1(11) . .
C22 C25 C32 110.7(10) . 2_766
C26 C25 C32 112.8(12) . 2_766
C22 C25 C27 113.3(12) . .
C26 C25 C27 107.6(13) . .
C32 C25 C27 105.6(11) 2_766 .
F8 C26 F9 107.3(13) . .
F8 C26 F7 107.6(13) . .
F9 C26 F7 106.2(12) . .
F8 C26 C25 112.1(12) . .
F9 C26 C25 112.8(13) . .
F7 C26 C25 110.5(13) . .
F10 C27 F11 107.4(14) . .
F10 C27 F12 107.3(14) . .
F11 C27 F12 107.6(14) . .
F10 C27 C25 112.8(14) . .
F11 C27 C25 109.5(14) . .
F12 C27 C25 112.0(13) . .
O7 C28 O8 123.1(13) . .
O7 C28 C29 119.1(13) . .
O8 C28 C29 117.8(13) . .
C34 C29 C30 117.7(13) . .
C34 C29 C28 120.5(13) . .
C30 C29 C28 121.8(12) . .
C31 C30 C29 121.4(13) . .
C31 C30 H30 119.3 . .
C29 C30 H30 119.3 . .
C32 C31 C30 120.5(14) . .
C32 C31 H31 119.7 . .
C30 C31 H31 119.7 . .
C31 C32 C33 118.1(13) . .
C31 C32 C25 118.8(12) . 2_746
C33 C32 C25 122.9(12) . 2_746
C34 C33 C32 122.5(14) . .
C34 C33 H33 118.8 . .
C32 C33 H33 118.8 . .
C33 C34 C29 119.6(14) . .
C33 C34 H34 120.2 . .
C29 C34 H34 120.2 . .
C1 O1 Pb3 90.7(9) . .
C1 O1 Pb1 137.0(9) . .
Pb3 O1 Pb1 94.0(3) . .
C1 O2 Pb3 95.7(9) . .
C1 O2 Pb2 131.3(8) . 5_776
Pb3 O2 Pb2 96.7(3) . 5_776
C11 O3 Pb2 88.5(8) . .
C11 O4 Pb2 96.8(8) . .
C18 O5 Pb2 116.2(8) . .
C18 O6 Pb1 104.4(10) . .
C28 O7 Pb1 123.9(9) . .
C28 O8 Pb2 137.8(10) . 5_776
C28 O8 Pb3 130.9(10) . 5_776
Pb2 O8 Pb3 90.6(3) 5_776 5_776
Pb2 O9 Pb1 108.9(4) . .
Pb2 O9 Pb3 105.4(3) . .
Pb1 O9 Pb3 116.9(4) . .
Pb2 O9 Pb3 113.6(3) . 5_776
Pb1 O9 Pb3 108.3(3) . 5_776
Pb3 O9 Pb3 103.8(3) . 5_776

loop_
_geom_bond_atom_site_label_1
_geom_bond_atom_site_label_2
_geom_bond_distance
_geom_bond_site_symmetry_2
Pb1 O9 2.261(8) .
Pb1 O6 2.423(10) .
Pb1 O7 2.430(11) .
Pb1 O1 2.706(10) .
Pb1 Pb2 3.6770(8) .
Pb2 O9 2.259(9) .
Pb2 O4 2.502(10) .
Pb2 O8 2.523(10) 5_776
Pb2 O5 2.600(10) .
Pb2 O2 2.644(9) 5_776
Pb2 O3 2.693(10) .
Pb2 Pb3 3.6458(8) .
Pb3 O9 2.323(8) .
Pb3 O9 2.366(9) 5_776
Pb3 O2 2.538(10) .
Pb3 O8 2.604(9) 5_776
Pb3 O1 2.636(10) .
Pb3 Pb3 3.6907(10) 5_776
C1 O2 1.259(17) .
C1 O1 1.275(17) .
C1 C2 1.52(2) .
C2 C7 1.34(2) .
C2 C3 1.35(2) .
C3 C4 1.41(2) .
C3 H3 0.9300 .
C4 C5 1.39(2) .
C4 H4 0.9300 .
C5 C6 1.40(2) .
C5 C8 1.518(19) .
C6 C7 1.39(2) .
C6 H6 0.9300 .
C7 H7 0.9300 .
C8 C10 1.52(2) .
C8 C15 1.543(19) 4_645
C8 C9 1.58(2) .
C9 F2 1.31(2) .
C9 F1 1.308(17) .
C9 F3 1.360(18) .
C10 F5 1.33(2) .
C10 F4 1.341(19) .
C10 F6 1.37(2) .
C11 O3 1.250(17) .
C11 O4 1.272(17) .
C11 C12 1.53(2) .
C12 C13 1.354(19) .
C12 C17 1.38(2) .
C13 C14 1.36(2) .
C13 H13 0.9300 .
C14 C15 1.40(2) .
C14 H14 0.9300 .
C15 C16 1.364(19) .
C15 C8 1.543(19) 4_655
C16 C17 1.38(2) .
C16 H16 0.9300 .
C17 H17 0.9300 .
C18 O5 1.259(19) .
C18 O6 1.264(19) .
C18 C19 1.52(2) .
C19 C20 1.35(2) .
C19 C24 1.39(2) .
C20 C21 1.39(2) .
C20 H20 0.9300 .
C21 C22 1.355(19) .
C21 H21 0.9300 .
C22 C23 1.39(2) .
C22 C25 1.533(19) .
C23 C24 1.37(2) .
C23 H23 0.9300 .
C24 H24 0.9300 .
C25 C26 1.56(2) .
C25 C32 1.555(19) 2_766
C25 C27 1.56(2) .
C26 F8 1.322(19) .
C26 F9 1.340(18) .
C26 F7 1.337(17) .
C27 F10 1.314(18) .
C27 F11 1.33(2) .
C27 F12 1.338(19) .
C28 O7 1.235(16) .
C28 O8 1.277(16) .
C28 C29 1.497(19) .
C29 C34 1.393(19) .
C29 C30 1.39(2) .
C30 C31 1.37(2) .
C30 H30 0.9300 .
C31 C32 1.360(18) .
C31 H31 0.9300 .
C32 C33 1.38(2) .
C32 C25 1.555(19) 2_746
C33 C34 1.36(2) .
C33 H33 0.9300 .
C34 H34 0.9300 .
O2 Pb2 2.644(9) 5_776
O8 Pb2 2.523(10) 5_776
O8 Pb3 2.604(9) 5_776
O9 Pb3 2.366(9) 5_776

loop_
_geom_torsion_atom_site_label_1
_geom_torsion_atom_site_label_2
_geom_torsion_atom_site_label_3
_geom_torsion_atom_site_label_4
_geom_torsion
_geom_torsion_site_symmetry_1
_geom_torsion_site_symmetry_4
O6 Pb1 Pb2 O9 84.6(4) . .
O7 Pb1 Pb2 O9 29.2(6) . .
O1 Pb1 Pb2 O9 -49.9(4) . .
O9 Pb1 Pb2 O4 86.9(4) . .
O6 Pb1 Pb2 O4 171.5(4) . .
O7 Pb1 Pb2 O4 116.1(5) . .
O1 Pb1 Pb2 O4 37.0(4) . .
O9 Pb1 Pb2 O8 19.5(4) . 5_776
O6 Pb1 Pb2 O8 104.1(3) . 5_776
O7 Pb1 Pb2 O8 48.7(5) . 5_776
O1 Pb1 Pb2 O8 -30.4(3) . 5_776
O9 Pb1 Pb2 O5 -127.4(5) . .
O6 Pb1 Pb2 O5 -42.8(4) . .
O7 Pb1 Pb2 O5 -98.2(5) . .
O1 Pb1 Pb2 O5 -177.3(4) . .
O9 Pb1 Pb2 O2 -53.2(4) . 5_776
O6 Pb1 Pb2 O2 31.4(3) . 5_776
O7 Pb1 Pb2 O2 -24.0(5) . 5_776
O1 Pb1 Pb2 O2 -103.0(3) . 5_776
O9 Pb1 Pb2 O3 131.1(5) . .
O6 Pb1 Pb2 O3 -144.3(4) . .
O7 Pb1 Pb2 O3 160.3(5) . .
O1 Pb1 Pb2 O3 81.3(4) . .
O9 Pb1 Pb2 Pb3 33.3(4) . .
O6 Pb1 Pb2 Pb3 117.9(3) . .
O7 Pb1 Pb2 Pb3 62.5(4) . .
O1 Pb1 Pb2 Pb3 -16.5(2) . .
O4 Pb2 Pb3 O9 -129.5(5) . .
O8 Pb2 Pb3 O9 130.1(5) 5_776 .
O5 Pb2 Pb3 O9 -15.3(4) . .
O2 Pb2 Pb3 O9 65.3(4) 5_776 .
O3 Pb2 Pb3 O9 -81.1(4) . .
Pb1 Pb2 Pb3 O9 -31.3(4) . .
O9 Pb2 Pb3 O9 -57.9(5) . 5_776
O4 Pb2 Pb3 O9 172.6(3) . 5_776
O8 Pb2 Pb3 O9 72.2(4) 5_776 5_776
O5 Pb2 Pb3 O9 -73.2(3) . 5_776
O2 Pb2 Pb3 O9 7.4(3) 5_776 5_776
O3 Pb2 Pb3 O9 -139.0(3) . 5_776
Pb1 Pb2 Pb3 O9 -89.2(2) . 5_776
O9 Pb2 Pb3 O2 14.8(5) . .
O4 Pb2 Pb3 O2 -114.7(4) . .
O8 Pb2 Pb3 O2 144.9(5) 5_776 .
O5 Pb2 Pb3 O2 -0.5(4) . .
O2 Pb2 Pb3 O2 80.2(4) 5_776 .
O3 Pb2 Pb3 O2 -66.3(4) . .
Pb1 Pb2 Pb3 O2 -16.5(3) . .
O9 Pb2 Pb3 O8 -130.1(5) . 5_776
O4 Pb2 Pb3 O8 100.4(4) . 5_776
O5 Pb2 Pb3 O8 -145.4(4) . 5_776
O2 Pb2 Pb3 O8 -64.8(4) 5_776 5_776
O3 Pb2 Pb3 O8 148.8(4) . 5_776
Pb1 Pb2 Pb3 O8 -161.4(3) . 5_776
O9 Pb2 Pb3 O1 48.4(4) . .
O4 Pb2 Pb3 O1 -81.1(3) . .
O8 Pb2 Pb3 O1 178.5(4) 5_776 .
O5 Pb2 Pb3 O1 33.1(3) . .
O2 Pb2 Pb3 O1 113.7(3) 5_776 .
O3 Pb2 Pb3 O1 -32.7(3) . .
Pb1 Pb2 Pb3 O1 17.1(2) . .
O9 Pb2 Pb3 Pb3 -37.1(4) . 5_776
O4 Pb2 Pb3 Pb3 -166.6(3) . 5_776
O8 Pb2 Pb3 Pb3 93.0(3) 5_776 5_776
O5 Pb2 Pb3 Pb3 -52.4(2) . 5_776
O2 Pb2 Pb3 Pb3 28.2(2) 5_776 5_776
O3 Pb2 Pb3 Pb3 -118.2(2) . 5_776
Pb1 Pb2 Pb3 Pb3 -68.426(17) . 5_776
O2 C1 C2 C7 0(2) . .
O1 C1 C2 C7 177.9(15) . .
O2 C1 C2 C3 178.7(13) . .
O1 C1 C2 C3 -3.1(19) . .
C7 C2 C3 C4 -2(2) . .
C1 C2 C3 C4 179.1(13) . .
C2 C3 C4 C5 2(2) . .
C3 C4 C5 C6 0(2) . .
C3 C4 C5 C8 176.3(13) . .
C4 C5 C6 C7 -1(2) . .
C8 C5 C6 C7 -177.1(15) . .
C3 C2 C7 C6 1(3) . .
C1 C2 C7 C6 -179.9(15) . .
C5 C6 C7 C2 0(3) . .
C4 C5 C8 C10 163.3(15) . .
C6 C5 C8 C10 -20(2) . .
C4 C5 C8 C15 42.8(19) . 4_645
C6 C5 C8 C15 -140.8(15) . 4_645
C4 C5 C8 C9 -77.4(16) . .
C6 C5 C8 C9 99.0(16) . .
C5 C8 C9 F2 72.3(15) . .
C10 C8 C9 F2 -164.8(13) . .
C15 C8 C9 F2 -50.1(16) 4_645 .
C5 C8 C9 F1 -47.3(18) . .
C10 C8 C9 F1 75.6(17) . .
C15 C8 C9 F1 -169.7(14) 4_645 .
C5 C8 C9 F3 -168.0(13) . .
C10 C8 C9 F3 -45.1(17) . .
C15 C8 C9 F3 69.6(17) 4_645 .
C5 C8 C10 F5 -49.7(19) . .
C15 C8 C10 F5 75.5(16) 4_645 .
C9 C8 C10 F5 -166.4(13) . .
C5 C8 C10 F4 -172.8(15) . .
C15 C8 C10 F4 -48(2) 4_645 .
C9 C8 C10 F4 70.5(19) . .
C5 C8 C10 F6 68(2) . .
C15 C8 C10 F6 -166.3(15) 4_645 .
C9 C8 C10 F6 -48.2(19) . .
O3 C11 C12 C13 -5(2) . .
O4 C11 C12 C13 167.6(14) . .
O3 C11 C12 C17 177.7(13) . .
O4 C11 C12 C17 -9(2) . .
C17 C12 C13 C14 0(2) . .
C11 C12 C13 C14 -176.6(14) . .
C12 C13 C14 C15 -1(2) . .
C13 C14 C15 C16 2(2) . .
C13 C14 C15 C8 174.6(13) . 4_655
C14 C15 C16 C17 -2(2) . .
C8 C15 C16 C17 -173.9(14) 4_655 .
C13 C12 C17 C16 0(2) . .
C11 C12 C17 C16 176.8(14) . .
C15 C16 C17 C12 1(2) . .
O5 C18 C19 C20 7(2) . .
O6 C18 C19 C20 -173.8(14) . .
O5 C18 C19 C24 -169.9(13) . .
O6 C18 C19 C24 9(2) . .
C24 C19 C20 C21 -1(2) . .
C18 C19 C20 C21 -178.3(13) . .
C19 C20 C21 C22 1(2) . .
C20 C21 C22 C23 -1(2) . .
C20 C21 C22 C25 -178.6(13) . .
C21 C22 C23 C24 1(2) . .
C25 C22 C23 C24 178.4(13) . .
C22 C23 C24 C19 -1(2) . .
C20 C19 C24 C23 1(2) . .
C18 C19 C24 C23 178.3(14) . .
C21 C22 C25 C26 -67.9(16) . .
C23 C22 C25 C26 114.2(15) . .
C21 C22 C25 C32 55.3(16) . 2_766
C23 C22 C25 C32 -122.5(14) . 2_766
C21 C22 C25 C27 173.6(13) . .
C23 C22 C25 C27 -4.2(19) . .
C22 C25 C26 F8 74.3(15) . .
C32 C25 C26 F8 -47.6(17) 2_766 .
C27 C25 C26 F8 -163.6(12) . .
C22 C25 C26 F9 -164.5(12) . .
C32 C25 C26 F9 73.6(16) 2_766 .
C27 C25 C26 F9 -42.4(16) . .
C22 C25 C26 F7 -45.7(17) . .
C32 C25 C26 F7 -167.6(12) 2_766 .
C27 C25 C26 F7 76.4(16) . .
C22 C25 C27 F10 -175.9(13) . .
C26 C25 C27 F10 66.0(17) . .
C32 C25 C27 F10 -54.6(17) 2_766 .
C22 C25 C27 F11 -56.3(16) . .
C26 C25 C27 F11 -174.4(12) . .
C32 C25 C27 F11 64.9(15) 2_766 .
C22 C25 C27 F12 63.0(18) . .
C26 C25 C27 F12 -55.1(17) . .
C32 C25 C27 F12 -175.8(13) 2_766 .
O7 C28 C29 C34 25(2) . .
O8 C28 C29 C34 -156.4(14) . .
O7 C28 C29 C30 -154.8(15) . .
O8 C28 C29 C30 24(2) . .
C34 C29 C30 C31 2(2) . .
C28 C29 C30 C31 -178.3(14) . .
C29 C30 C31 C32 -4(2) . .
C30 C31 C32 C33 4(2) . .
C30 C31 C32 C25 -179.9(13) . 2_746
C31 C32 C33 C34 -3(2) . .
C25 C32 C33 C34 -179.0(14) 2_746 .
C32 C33 C34 C29 2(2) . .
C30 C29 C34 C33 -1(2) . .
C28 C29 C34 C33 179.3(14) . .
O2 C1 O1 Pb3 9.2(13) . .
C2 C1 O1 Pb3 -169.0(10) . .
O2 C1 O1 Pb1 -87.4(17) . .
C2 C1 O1 Pb1 94.4(15) . .
O9 Pb3 O1 C1 -130.8(8) . .
O9 Pb3 O1 C1 -60.2(8) 5_776 .
O2 Pb3 O1 C1 -5.0(7) . .
O8 Pb3 O1 C1 -156.8(7) 5_776 .
Pb2 Pb3 O1 C1 -158.4(7) . .
Pb3 Pb3 O1 C1 -95.1(7) 5_776 .
O9 Pb3 O1 Pb1 6.5(3) . .
O9 Pb3 O1 Pb1 77.0(3) 5_776 .
O2 Pb3 O1 Pb1 132.3(5) . .
O8 Pb3 O1 Pb1 -19.5(6) 5_776 .
Pb2 Pb3 O1 Pb1 -21.2(3) . .
Pb3 Pb3 O1 Pb1 42.2(2) 5_776 .
O9 Pb1 O1 C1 88.6(14) . .
O6 Pb1 O1 C1 37.4(16) . .
O7 Pb1 O1 C1 -22.4(14) . .
Pb2 Pb1 O1 C1 116.2(14) . .
O9 Pb1 O1 Pb3 -6.7(3) . .
O6 Pb1 O1 Pb3 -57.9(5) . .
O7 Pb1 O1 Pb3 -117.7(4) . .
Pb2 Pb1 O1 Pb3 20.9(3) . .
O1 C1 O2 Pb3 -9.7(13) . .
C2 C1 O2 Pb3 168.6(10) . .
O1 C1 O2 Pb2 94.4(15) . 5_776
C2 C1 O2 Pb2 -87.4(14) . 5_776
O9 Pb3 O2 C1 59.2(8) . .
O9 Pb3 O2 C1 129.9(8) 5_776 .
O8 Pb3 O2 C1 138.6(9) 5_776 .
O1 Pb3 O2 C1 5.1(7) . .
Pb2 Pb3 O2 C1 50.0(8) . .
Pb3 Pb3 O2 C1 94.9(7) 5_776 .
O9 Pb3 O2 Pb2 -73.6(4) . 5_776
O9 Pb3 O2 Pb2 -2.9(3) 5_776 5_776
O8 Pb3 O2 Pb2 5.8(10) 5_776 5_776
O1 Pb3 O2 Pb2 -127.7(5) . 5_776
Pb2 Pb3 O2 Pb2 -82.7(4) . 5_776
Pb3 Pb3 O2 Pb2 -37.8(3) 5_776 5_776
O4 C11 O3 Pb2 -7.5(14) . .
C12 C11 O3 Pb2 165.0(11) . .
O9 Pb2 O3 C11 -85.8(8) . .
O4 Pb2 O3 C11 4.1(8) . .
O8 Pb2 O3 C11 -22.3(9) 5_776 .
O5 Pb2 O3 C11 -165.1(9) . .
O2 Pb2 O3 C11 -120.1(9) 5_776 .
Pb3 Pb2 O3 C11 -47.1(8) . .
Pb1 Pb2 O3 C11 -112.6(9) . .
O3 C11 O4 Pb2 8.1(15) . .
C12 C11 O4 Pb2 -164.4(10) . .
O9 Pb2 O4 C11 75.1(9) . .
O8 Pb2 O4 C11 151.5(9) 5_776 .
O5 Pb2 O4 C11 8.2(10) . .
O2 Pb2 O4 C11 127.5(8) 5_776 .
O3 Pb2 O4 C11 -4.1(8) . .
Pb3 Pb2 O4 C11 103.8(9) . .
Pb1 Pb2 O4 C11 39.1(8) . .
O6 C18 O5 Pb2 -83.1(15) . .
C19 C18 O5 Pb2 95.7(12) . .
O9 Pb2 O5 C18 52.5(11) . .
O4 Pb2 O5 C18 122.1(11) . .
O8 Pb2 O5 C18 18.2(13) 5_776 .
O2 Pb2 O5 C18 -23.6(11) 5_776 .
O3 Pb2 O5 C18 132.0(11) . .
Pb3 Pb2 O5 C18 62.1(11) . .
Pb1 Pb2 O5 C18 81.0(11) . .
O5 C18 O6 Pb1 2.3(16) . .
C19 C18 O6 Pb1 -176.6(10) . .
O9 Pb1 O6 C18 74.9(9) . .
O7 Pb1 O6 C18 -175.2(9) . .
O1 Pb1 O6 C18 125.3(8) . .
Pb2 Pb1 O6 C18 38.4(8) . .
O8 C28 O7 Pb1 6(2) . .
C29 C28 O7 Pb1 -175.1(9) . .
O9 Pb1 O7 C28 -8.4(12) . .
O6 Pb1 O7 C28 -80.6(12) . .
O1 Pb1 O7 C28 60.6(12) . .
Pb2 Pb1 O7 C28 -25.6(14) . .
O7 C28 O8 Pb2 -144.5(12) . 5_776
C29 C28 O8 Pb2 36.9(19) . 5_776
O7 C28 O8 Pb3 48(2) . 5_776
C29 C28 O8 Pb3 -130.3(11) . 5_776
O4 Pb2 O9 Pb1 -87.4(4) . .
O8 Pb2 O9 Pb1 -160.8(4) 5_776 .
O5 Pb2 O9 Pb1 39.2(3) . .
O2 Pb2 O9 Pb1 124.3(4) 5_776 .
O3 Pb2 O9 Pb1 -36.0(4) . .
Pb3 Pb2 O9 Pb1 -126.2(5) . .
O4 Pb2 O9 Pb3 38.9(4) . .
O8 Pb2 O9 Pb3 -34.6(3) 5_776 .
O5 Pb2 O9 Pb3 165.4(4) . .
O2 Pb2 O9 Pb3 -109.5(4) 5_776 .
O3 Pb2 O9 Pb3 90.2(4) . .
Pb1 Pb2 O9 Pb3 126.2(5) . .
O4 Pb2 O9 Pb3 151.9(4) . 5_776
O8 Pb2 O9 Pb3 78.5(4) 5_776 5_776
O5 Pb2 O9 Pb3 -81.6(4) . 5_776
O2 Pb2 O9 Pb3 3.5(3) 5_776 5_776
O3 Pb2 O9 Pb3 -156.8(4) . 5_776
Pb3 Pb2 O9 Pb3 113.0(5) . 5_776
Pb1 Pb2 O9 Pb3 -120.8(5) . 5_776
O6 Pb1 O9 Pb2 -86.9(4) . .
O7 Pb1 O9 Pb2 -160.4(4) . .
O1 Pb1 O9 Pb2 127.8(4) . .
O6 Pb1 O9 Pb3 153.8(5) . .
O7 Pb1 O9 Pb3 80.3(5) . .
O1 Pb1 O9 Pb3 8.5(4) . .
Pb2 Pb1 O9 Pb3 -119.3(6) . .
O6 Pb1 O9 Pb3 37.1(4) . 5_776
O7 Pb1 O9 Pb3 -36.4(4) . 5_776
O1 Pb1 O9 Pb3 -108.2(4) . 5_776
Pb2 Pb1 O9 Pb3 124.0(5) . 5_776
O9 Pb3 O9 Pb2 119.7(5) 5_776 .
O2 Pb3 O9 Pb2 -170.4(3) . .
O8 Pb3 O9 Pb2 33.9(3) 5_776 .
O1 Pb3 O9 Pb2 -129.8(4) . .
Pb3 Pb3 O9 Pb2 119.7(5) 5_776 .
O9 Pb3 O9 Pb1 -119.2(5) 5_776 .
O2 Pb3 O9 Pb1 -49.3(5) . .
O8 Pb3 O9 Pb1 155.0(5) 5_776 .
O1 Pb3 O9 Pb1 -8.7(4) . .
Pb2 Pb3 O9 Pb1 121.1(6) . .
Pb3 Pb3 O9 Pb1 -119.2(5) 5_776 .
O9 Pb3 O9 Pb3 0.0 5_776 5_776
O2 Pb3 O9 Pb3 69.8(4) . 5_776
O8 Pb3 O9 Pb3 -85.9(4) 5_776 5_776
O1 Pb3 O9 Pb3 110.5(4) . 5_776
Pb2 Pb3 O9 Pb3 -119.7(5) . 5_776
